data_7060472
loop_
_publ_author_name
'Kukkonen, Esa'
'Lahtinen, Elmeri'
'Myllyperki\"o, Pasi'
'Haukka, Matti'
'Konu, Jari'

_publ_section_title
;
 Nonlinear optical properties of diaromatic stilbene, butadiene and
 thiophene derivatives
;
_journal_issue 15
_journal_name_full 'New Journal of Chemistry'
_journal_page_first 6640
_journal_page_last 6650
_journal_paper_doi 10.1039/D1NJ00456E
_journal_volume 45
_journal_year 2021
_chemical_formula_moiety 'C16 H14 Cl N O4'
_chemical_formula_sum 'C16 H14 Cl N O4'
_chemical_formula_weight 319.73
_space_group_crystal_system monoclinic
_space_group_IT_number 4
_space_group_name_Hall 'P 2yb'
_space_group_name_H-M_alt 'P 1 21 1'
_atom_sites_solution_hydrogens geom
_atom_sites_solution_primary dual
_audit_creation_date 2021-02-25
_audit_creation_method
;
Olex2 1.2
(compiled 2018.05.29 svn.r3508 for OlexSys, GUI svn.r5506)
;
_audit_update_record
;
2021-03-10 deposited with the CCDC.	2021-03-19 downloaded from the CCDC.
;
_cell_angle_alpha 90
_cell_angle_beta 93.821(4)
_cell_angle_gamma 90
_cell_formula_units_Z 2
_cell_length_a 4.2178(2)
_cell_length_b 16.5839(6)
_cell_length_c 10.2700(4)
_cell_measurement_reflns_used 1711
_cell_measurement_temperature 120.01(10)
_cell_measurement_theta_max 76.4350
_cell_measurement_theta_min 4.2640
_cell_volume 716.76(5)
_computing_cell_refinement 'CrysAlisPro 1.171.38.43 (Rigaku OD, 2015)'
_computing_data_collection 'CrysAlisPro 1.171.38.43 (Rigaku OD, 2015)'
_computing_data_reduction 'CrysAlisPro 1.171.38.43 (Rigaku OD, 2015)'
_computing_molecular_graphics 'Olex2 (Dolomanov et al., 2009)'
_computing_publication_material 'Olex2 (Dolomanov et al., 2009)'
_computing_structure_refinement 'ShelXL (Sheldrick, 2015)'
_computing_structure_solution 'ShelXT (Sheldrick, 2015)'
_diffrn_ambient_environment N~2~
_diffrn_ambient_temperature 120.01(10)
_diffrn_detector 'CCD plate'
_diffrn_detector_area_resol_mean 5.1977
_diffrn_detector_type Atlas
_diffrn_measured_fraction_theta_full 0.997
_diffrn_measured_fraction_theta_max 0.973
_diffrn_measurement_details
;
List of Runs (angles in degrees, time in seconds):

  # Type    Start    End  Width  t~exp~   \w     \q     \k     \f   Frames
#--------------------------------------------------------------------------
  1  \w   -107.00 -25.00   1.00    1.00    --  -41.65 -37.00 150.00   82
  2  \w    -60.00  24.00   1.00    1.00    --  -41.65  37.00 -30.00   84
  3  \w     45.00  83.00   1.00    1.00    --   41.65-125.00 120.00   38
  4  \w    101.00 174.00   1.00    2.00    --  112.00 111.00  90.00   73
  5  \w     42.00  91.00   1.00    2.00    --  112.00 -94.00  30.00   49
  6  \w     37.00 128.00   1.00    2.00    --  112.00 -30.00-180.00   91
  7  \w     77.00 104.00   1.00    2.00    --  112.00 -94.00  60.00   27
  8  \w     32.00  71.00   1.00    2.00    --  112.00 -94.00  60.00   39
  9  \w     63.00 141.00   1.00    2.00    --  112.00 -61.00  30.00   78
 10  \w     40.00 133.00   1.00    2.00    --  112.00 -61.00 150.00   93
;
_diffrn_measurement_device 'four-circle diffractometer'
_diffrn_measurement_device_type 'SuperNova, Dual, Cu at zero, Atlas'
_diffrn_measurement_method '\w scans'
_diffrn_orient_matrix_type 'CrysAlisPro convention (1999,Acta A55,543-557)'
_diffrn_orient_matrix_UB_11 -0.0620266000
_diffrn_orient_matrix_UB_12 0.0435017000
_diffrn_orient_matrix_UB_13 0.1285330000
_diffrn_orient_matrix_UB_21 -0.0832803000
_diffrn_orient_matrix_UB_22 0.0777831000
_diffrn_orient_matrix_UB_23 -0.0767051000
_diffrn_orient_matrix_UB_31 -0.3509222000
_diffrn_orient_matrix_UB_32 -0.0261243000
_diffrn_orient_matrix_UB_33 -0.0148044000
_diffrn_radiation_monochromator mirror
_diffrn_radiation_probe x-ray
_diffrn_radiation_type CuK\a
_diffrn_radiation_wavelength 1.54184
_diffrn_reflns_av_R_equivalents 0.0321
_diffrn_reflns_av_unetI/netI 0.0421
_diffrn_reflns_Laue_measured_fraction_full 0.997
_diffrn_reflns_Laue_measured_fraction_max 0.973
_diffrn_reflns_limit_h_max 2
_diffrn_reflns_limit_h_min -5
_diffrn_reflns_limit_k_max 16
_diffrn_reflns_limit_k_min -20
_diffrn_reflns_limit_l_max 12
_diffrn_reflns_limit_l_min -12
_diffrn_reflns_number 2847
_diffrn_reflns_point_group_measured_fraction_full 0.719
_diffrn_reflns_point_group_measured_fraction_max 0.683
_diffrn_reflns_theta_full 67.684
_diffrn_reflns_theta_max 76.873
_diffrn_reflns_theta_min 4.315
_diffrn_source 'micro-focus sealed X-ray tube'
_diffrn_source_type 'SuperNova (Cu) X-ray Source'
_exptl_absorpt_coefficient_mu 2.533
_exptl_absorpt_correction_T_max 0.954
_exptl_absorpt_correction_T_min 0.863
_exptl_absorpt_correction_type analytical
_exptl_absorpt_process_details
;
CrysAlisPro 1.171.38.43 (Rigaku Oxford Diffraction, 2015)
Analytical numeric absorption correction using a multifaceted crystal
			model based on expressions derived by R.C. Clark & J.S. Reid.
(Clark, R. C. & Reid, J. S. (1995). Acta Cryst. A51, 887-897)
Empirical absorption correction using spherical harmonics,
 implemented in SCALE3 ABSPACK scaling algorithm.
;
_exptl_crystal_colour orange
_exptl_crystal_colour_primary orange
_exptl_crystal_density_diffrn 1.481
_exptl_crystal_description block
_exptl_crystal_F_000 332
_exptl_crystal_size_max 0.389
_exptl_crystal_size_mid 0.07
_exptl_crystal_size_min 0.069
_refine_diff_density_max 0.268
_refine_diff_density_min -0.375
_refine_diff_density_rms 0.064
_refine_ls_abs_structure_details
;
 Classical Flack method preferred over Parsons because s.u. lower.
;
_refine_ls_abs_structure_Flack 0.00(2)
_refine_ls_extinction_method none
_refine_ls_goodness_of_fit_ref 1.077
_refine_ls_hydrogen_treatment constr
_refine_ls_matrix_type full
_refine_ls_number_parameters 201
_refine_ls_number_reflns 2072
_refine_ls_number_restraints 1
_refine_ls_restrained_S_all 1.076
_refine_ls_R_factor_all 0.0418
_refine_ls_R_factor_gt 0.0391
_refine_ls_shift/su_max 0.001
_refine_ls_shift/su_mean 0.000
_refine_ls_structure_factor_coef Fsqd
_refine_ls_weighting_details 'w=1/[\s^2^(Fo^2^)+(0.0685P)^2^] where P=(Fo^2^+2Fc^2^)/3'
_refine_ls_weighting_scheme calc
_refine_ls_wR_factor_gt 0.1024
_refine_ls_wR_factor_ref 0.1061
_reflns_Friedel_coverage 0.354
_reflns_Friedel_fraction_full 0.420
_reflns_Friedel_fraction_max 0.370
_reflns_number_gt 1977
_reflns_number_total 2072
_reflns_threshold_expression 'I > 2\s(I)'
_cod_data_source_file d1nj00456e2.cif
_cod_data_source_block compound_1a_noncentro
_cod_depositor_comments 'Adding full bibliography for 7060468--7060480.cif.'
_cod_database_code 7060472
_shelx_shelxl_version_number 2018/3
_chemical_oxdiff_formula 'C16 H14 Cl N O'
_shelx_space_group_comment
;
The symmetry employed for this shelxl refinement is uniquely defined
by the following loop, which should always be used as a source of
symmetry information in preference to the above space-group names.
They are only intended as comments.
;
_shelx_estimated_absorpt_t_max 0.845
_shelx_estimated_absorpt_t_min 0.439
_reflns_odcompleteness_completeness 99.02
_reflns_odcompleteness_iscentric 1
_reflns_odcompleteness_theta 74.33
_olex2_refinement_description
;
1. Fixed Uiso
 At 1.2 times of:
  All C(H) groups
 At 1.5 times of:
  All C(H,H,H) groups
2.a Aromatic/amide H refined with riding coordinates:
 C2(H2), C3(H3), C5(H5), C6(H6), C7(H7), C8(H8), C10(H10), C11(H11)
2.b Idealised Me refined as rotating group:
 C15(H15A,H15B,H15C), C16(H16A,H16B,H16C)
;
_ins_header
;
TITL ek1833_a2 in P2(1) 
REM P2(1) (#4 in standard setting)
CELL 1.54184   4.217774  16.583920  10.269984  90.0000  93.8207  90.0000
ZERR    2.00   0.000160   0.000558   0.000413   0.0000   0.0037   0.0000
LATT -1
SYMM -x, y+1/2,-z 
SFAC C H N O Cl
UNIT 32.00 28.00 2.00 2.00 2.00
TREF
HKLF 4
END
;
_olex2_submission_special_instructions 'No special instructions were received'
_oxdiff_exptl_absorpt_empirical_details
;
Empirical correction (ABSPACK) includes:
- Absorption correction using spherical harmonics
- Frame scaling
;
_oxdiff_exptl_absorpt_empirical_full_max 1.520
_oxdiff_exptl_absorpt_empirical_full_min 0.753

loop_
_space_group_symop_operation_xyz
'x, y, z'
'-x, y+1/2, -z'

loop_
_atom_site_label
_atom_site_type_symbol
_atom_site_fract_x
_atom_site_fract_y
_atom_site_fract_z
_atom_site_U_iso_or_equiv
_atom_site_adp_type
_atom_site_occupancy
_atom_site_site_symmetry_order
_atom_site_calc_flag
_atom_site_refinement_flags_posn
_atom_site_refinement_flags_adp
_atom_site_refinement_flags_occupancy
_atom_site_disorder_assembly
_atom_site_disorder_group
Cl1 Cl 0.53283(18) 0.54006(5) 0.60294(7) 0.0259(2) Uani 1 1 d . . . . .
O1 O 1.3492(9) 0.79105(19) -0.0727(3) 0.0427(8) Uani 1 1 d . . . . .
O2 O 1.4437(8) 0.69700(19) -0.2108(3) 0.0348(6) Uani 1 1 d . . . . .
O3 O -0.0681(6) 0.27975(16) 0.6097(2) 0.0264(6) Uani 1 1 d . . . . .
O4 O 0.1727(6) 0.41458(16) 0.7229(2) 0.0238(5) Uani 1 1 d . . . . .
N1 N 1.3254(8) 0.7208(2) -0.1124(3) 0.0270(6) Uani 1 1 d . . . . .
C1 C 1.1451(8) 0.6637(2) -0.0361(3) 0.0221(6) Uani 1 1 d . . . . .
C2 C 1.0911(8) 0.5862(2) -0.0842(3) 0.0241(7) Uani 1 1 d . . . . .
H2 H 1.163939 0.570372 -0.163735 0.029 Uiso 1 1 calc R . . . .
C3 C 0.9259(7) 0.5339(2) -0.0099(3) 0.0249(6) Uani 1 1 d . . . . .
H3 H 0.885839 0.481901 -0.040749 0.030 Uiso 1 1 calc R . . . .
C4 C 0.8163(7) 0.55617(19) 0.1105(3) 0.0208(7) Uani 1 1 d . . . . .
C5 C 0.8729(8) 0.6354(2) 0.1542(3) 0.0242(7) Uani 1 1 d . . . . .
H5 H 0.797941 0.651837 0.233112 0.029 Uiso 1 1 calc R . . . .
C6 C 1.0393(8) 0.6896(2) 0.0814(3) 0.0247(7) Uani 1 1 d . . . . .
H6 H 1.078411 0.741883 0.110858 0.030 Uiso 1 1 calc R . . . .
C7 C 0.6473(8) 0.4968(2) 0.1859(3) 0.0231(7) Uani 1 1 d . . . . .
H7 H 0.586372 0.448947 0.144118 0.028 Uiso 1 1 calc R . . . .
C8 C 0.5737(8) 0.5058(2) 0.3093(3) 0.0231(6) Uani 1 1 d . . . . .
H8 H 0.636618 0.553488 0.350939 0.028 Uiso 1 1 calc R . . . .
C9 C 0.4026(8) 0.4471(2) 0.3852(3) 0.0212(6) Uani 1 1 d . . . . .
C10 C 0.2661(8) 0.3781(2) 0.3278(3) 0.0225(6) Uani 1 1 d . . . . .
H10 H 0.282836 0.369732 0.239032 0.027 Uiso 1 1 calc R . . . .
C11 C 0.1058(8) 0.3213(2) 0.3984(3) 0.0233(7) Uani 1 1 d . . . . .
H11 H 0.016746 0.276117 0.356773 0.028 Uiso 1 1 calc R . . . .
C12 C 0.0793(8) 0.3324(2) 0.5311(3) 0.0222(6) Uani 1 1 d . . . . .
C13 C 0.2107(8) 0.4015(2) 0.5936(3) 0.0214(6) Uani 1 1 d . . . . .
C14 C 0.3721(8) 0.4574(2) 0.5197(3) 0.0215(7) Uani 1 1 d . . . . .
C15 C -0.2071(8) 0.2098(2) 0.5482(4) 0.0267(7) Uani 1 1 d . . . . .
H15A H -0.361752 0.225945 0.480389 0.040 Uiso 1 1 calc GR . . . .
H15B H -0.308403 0.178041 0.611614 0.040 Uiso 1 1 calc GR . . . .
H15C H -0.044404 0.178368 0.511148 0.040 Uiso 1 1 calc GR . . . .
C16 C 0.3991(9) 0.3717(3) 0.8072(3) 0.0265(7) Uani 1 1 d . . . . .
H16A H 0.384647 0.315036 0.788407 0.040 Uiso 1 1 calc GR . . . .
H16B H 0.354870 0.380883 0.896432 0.040 Uiso 1 1 calc GR . . . .
H16C H 0.609485 0.390400 0.793043 0.040 Uiso 1 1 calc GR . . . .

loop_
_atom_site_aniso_label
_atom_site_aniso_U_11
_atom_site_aniso_U_22
_atom_site_aniso_U_33
_atom_site_aniso_U_23
_atom_site_aniso_U_13
_atom_site_aniso_U_12
Cl1 0.0361(4) 0.0217(4) 0.0199(4) -0.0039(3) 0.0026(3) -0.0033(3)
O1 0.072(2) 0.0281(15) 0.0289(15) -0.0003(12) 0.0125(14) -0.0152(15)
O2 0.0489(15) 0.0320(15) 0.0250(14) 0.0022(12) 0.0131(11) -0.0036(13)
O3 0.0329(13) 0.0264(14) 0.0203(12) -0.0004(10) 0.0035(9) -0.0065(11)
O4 0.0291(11) 0.0256(12) 0.0169(11) -0.0005(10) 0.0023(9) 0.0028(10)
N1 0.0369(15) 0.0262(15) 0.0176(14) 0.0020(12) 0.0001(11) -0.0017(13)
C1 0.0258(14) 0.0243(16) 0.0160(15) 0.0007(13) 0.0000(12) -0.0007(13)
C2 0.0301(15) 0.0262(17) 0.0161(15) -0.0017(13) 0.0017(12) -0.0003(13)
C3 0.0297(14) 0.0239(15) 0.0210(14) -0.0048(15) 0.0005(11) -0.0022(16)
C4 0.0216(13) 0.0202(17) 0.0200(14) -0.0009(12) -0.0015(11) 0.0019(11)
C5 0.0293(15) 0.0227(16) 0.0207(16) -0.0051(14) 0.0026(12) 0.0011(13)
C6 0.0299(16) 0.0240(16) 0.0202(15) -0.0033(14) 0.0022(13) 0.0011(13)
C7 0.0277(14) 0.0211(17) 0.0205(15) -0.0024(14) 0.0015(12) -0.0018(13)
C8 0.0265(14) 0.0190(14) 0.0235(16) -0.0018(13) -0.0009(12) 0.0012(13)
C9 0.0233(14) 0.0223(16) 0.0183(15) 0.0002(13) 0.0030(11) 0.0036(13)
C10 0.0271(15) 0.0254(16) 0.0148(15) -0.0018(13) 0.0003(11) 0.0020(13)
C11 0.0271(16) 0.0226(15) 0.0199(16) -0.0027(14) -0.0009(13) 0.0012(13)
C12 0.0243(14) 0.0208(15) 0.0215(16) -0.0005(13) 0.0008(12) 0.0022(13)
C13 0.0244(14) 0.0222(16) 0.0176(15) -0.0014(13) 0.0008(12) 0.0028(13)
C14 0.0232(14) 0.0203(15) 0.0207(16) -0.0020(13) -0.0008(12) 0.0028(12)
C15 0.0292(15) 0.0252(17) 0.0254(17) 0.0006(14) -0.0011(13) -0.0074(14)
C16 0.0334(17) 0.0327(19) 0.0130(16) 0.0021(14) -0.0011(12) -0.0006(15)

loop_
_atom_type_symbol
_atom_type_description
_atom_type_scat_dispersion_real
_atom_type_scat_dispersion_imag
_atom_type_scat_source
C C 0.0181 0.0091 'International Tables Vol C Tables 4.2.6.8 and 6.1.1.4'
H H 0.0000 0.0000 'International Tables Vol C Tables 4.2.6.8 and 6.1.1.4'
Cl Cl 0.3639 0.7018 'International Tables Vol C Tables 4.2.6.8 and 6.1.1.4'
N N 0.0311 0.0180 'International Tables Vol C Tables 4.2.6.8 and 6.1.1.4'
O O 0.0492 0.0322 'International Tables Vol C Tables 4.2.6.8 and 6.1.1.4'

loop_
_exptl_crystal_face_index_h
_exptl_crystal_face_index_k
_exptl_crystal_face_index_l
_exptl_crystal_face_perp_dist
0 -5 -3 0.0203
1 5 2 0.1199
-1 -5 -2 0.0979
0 5 -3 0.0411
0 -5 3 0.0291
-1 5 -3 0.0725
-1 7 5 0.0616
1 -6 -5 0.0651
0 7 5 0.0448

loop_
_geom_angle_atom_site_label_1
_geom_angle_atom_site_label_2
_geom_angle_atom_site_label_3
_geom_angle
_geom_angle_site_symmetry_1
_geom_angle_site_symmetry_3
_geom_angle_publ_flag
C12 O3 C15 116.6(3) . . ?
C13 O4 C16 113.0(3) . . ?
O1 N1 C1 117.7(3) . . ?
O2 N1 O1 123.3(3) . . ?
O2 N1 C1 119.0(3) . . ?
C2 C1 N1 119.0(3) . . ?
C6 C1 N1 118.2(3) . . ?
C6 C1 C2 122.8(3) . . ?
C1 C2 H2 121.2 . . ?
C3 C2 C1 117.6(3) . . ?
C3 C2 H2 121.2 . . ?
C2 C3 H3 118.9 . . ?
C2 C3 C4 122.2(3) . . ?
C4 C3 H3 118.9 . . ?
C3 C4 C5 118.1(3) . . ?
C3 C4 C7 119.3(3) . . ?
C5 C4 C7 122.5(3) . . ?
C4 C5 H5 119.5 . . ?
C6 C5 C4 121.0(3) . . ?
C6 C5 H5 119.5 . . ?
C1 C6 C5 118.2(3) . . ?
C1 C6 H6 120.9 . . ?
C5 C6 H6 120.9 . . ?
C4 C7 H7 117.3 . . ?
C8 C7 C4 125.4(3) . . ?
C8 C7 H7 117.3 . . ?
C7 C8 H8 117.1 . . ?
C7 C8 C9 125.9(3) . . ?
C9 C8 H8 117.1 . . ?
C10 C9 C8 121.6(3) . . ?
C10 C9 C14 116.9(3) . . ?
C14 C9 C8 121.5(3) . . ?
C9 C10 H10 118.8 . . ?
C11 C10 C9 122.5(3) . . ?
C11 C10 H10 118.8 . . ?
C10 C11 H11 120.1 . . ?
C12 C11 C10 119.7(3) . . ?
C12 C11 H11 120.1 . . ?
O3 C12 C11 124.4(3) . . ?
O3 C12 C13 115.5(3) . . ?
C11 C12 C13 120.0(3) . . ?
O4 C13 C12 120.3(3) . . ?
O4 C13 C14 121.0(3) . . ?
C14 C13 C12 118.7(3) . . ?
C9 C14 Cl1 121.5(3) . . ?
C13 C14 Cl1 116.4(2) . . ?
C13 C14 C9 122.1(3) . . ?
O3 C15 H15A 109.5 . . ?
O3 C15 H15B 109.5 . . ?
O3 C15 H15C 109.5 . . ?
H15A C15 H15B 109.5 . . ?
H15A C15 H15C 109.5 . . ?
H15B C15 H15C 109.5 . . ?
O4 C16 H16A 109.5 . . ?
O4 C16 H16B 109.5 . . ?
O4 C16 H16C 109.5 . . ?
H16A C16 H16B 109.5 . . ?
H16A C16 H16C 109.5 . . ?
H16B C16 H16C 109.5 . . ?

loop_
_geom_bond_atom_site_label_1
_geom_bond_atom_site_label_2
_geom_bond_distance
_geom_bond_site_symmetry_2
_geom_bond_publ_flag
Cl1 C14 1.730(3) . ?
O1 N1 1.236(5) . ?
O2 N1 1.223(4) . ?
O3 C12 1.367(4) . ?
O3 C15 1.428(4) . ?
O4 C13 1.365(4) . ?
O4 C16 1.434(4) . ?
N1 C1 1.473(4) . ?
C1 C2 1.389(5) . ?
C1 C6 1.383(5) . ?
C2 H2 0.9300 . ?
C2 C3 1.376(5) . ?
C3 H3 0.9300 . ?
C3 C4 1.398(5) . ?
C4 C5 1.404(5) . ?
C4 C7 1.466(5) . ?
C5 H5 0.9300 . ?
C5 C6 1.389(5) . ?
C6 H6 0.9300 . ?
C7 H7 0.9300 . ?
C7 C8 1.333(5) . ?
C8 H8 0.9300 . ?
C8 C9 1.466(5) . ?
C9 C10 1.394(5) . ?
C9 C14 1.406(5) . ?
C10 H10 0.9300 . ?
C10 C11 1.391(5) . ?
C11 H11 0.9300 . ?
C11 C12 1.387(5) . ?
C12 C13 1.409(5) . ?
C13 C14 1.403(5) . ?
C15 H15A 0.9600 . ?
C15 H15B 0.9600 . ?
C15 H15C 0.9600 . ?
C16 H16A 0.9600 . ?
C16 H16B 0.9600 . ?
C16 H16C 0.9600 . ?

loop_
_geom_torsion_atom_site_label_1
_geom_torsion_atom_site_label_2
_geom_torsion_atom_site_label_3
_geom_torsion_atom_site_label_4
_geom_torsion
_geom_torsion_site_symmetry_1
_geom_torsion_site_symmetry_2
_geom_torsion_site_symmetry_3
_geom_torsion_site_symmetry_4
_geom_torsion_publ_flag
O1 N1 C1 C2 174.5(3) . . . . ?
O1 N1 C1 C6 -6.0(5) . . . . ?
O2 N1 C1 C2 -5.5(5) . . . . ?
O2 N1 C1 C6 173.9(3) . . . . ?
O3 C12 C13 O4 -3.3(4) . . . . ?
O3 C12 C13 C14 178.6(3) . . . . ?
O4 C13 C14 Cl1 2.9(4) . . . . ?
O4 C13 C14 C9 -177.2(3) . . . . ?
N1 C1 C2 C3 179.1(3) . . . . ?
N1 C1 C6 C5 -179.1(3) . . . . ?
C1 C2 C3 C4 -0.5(5) . . . . ?
C2 C1 C6 C5 0.2(5) . . . . ?
C2 C3 C4 C5 1.4(5) . . . . ?
C2 C3 C4 C7 -178.8(3) . . . . ?
C3 C4 C5 C6 -1.4(5) . . . . ?
C3 C4 C7 C8 169.1(3) . . . . ?
C4 C5 C6 C1 0.6(5) . . . . ?
C4 C7 C8 C9 179.5(3) . . . . ?
C5 C4 C7 C8 -11.0(5) . . . . ?
C6 C1 C2 C3 -0.3(5) . . . . ?
C7 C4 C5 C6 178.8(3) . . . . ?
C7 C8 C9 C10 -7.5(5) . . . . ?
C7 C8 C9 C14 171.6(3) . . . . ?
C8 C9 C10 C11 179.3(3) . . . . ?
C8 C9 C14 Cl1 0.4(4) . . . . ?
C8 C9 C14 C13 -179.6(3) . . . . ?
C9 C10 C11 C12 -0.3(5) . . . . ?
C10 C9 C14 Cl1 179.6(2) . . . . ?
C10 C9 C14 C13 -0.4(5) . . . . ?
C10 C11 C12 O3 -178.8(3) . . . . ?
C10 C11 C12 C13 0.9(5) . . . . ?
C11 C12 C13 O4 177.0(3) . . . . ?
C11 C12 C13 C14 -1.1(4) . . . . ?
C12 C13 C14 Cl1 -179.0(2) . . . . ?
C12 C13 C14 C9 0.9(5) . . . . ?
C14 C9 C10 C11 0.1(5) . . . . ?
C15 O3 C12 C11 -1.1(5) . . . . ?
C15 O3 C12 C13 179.2(3) . . . . ?
C16 O4 C13 C12 82.8(4) . . . . ?
C16 O4 C13 C14 -99.1(4) . . . . ?

loop_
_exptl_oxdiff_crystal_face_indexfrac_h
_exptl_oxdiff_crystal_face_indexfrac_k
_exptl_oxdiff_crystal_face_indexfrac_l
_exptl_oxdiff_crystal_face_x
_exptl_oxdiff_crystal_face_y
_exptl_oxdiff_crystal_face_z
-0.0000 -5.0000 -3.0000 -0.6031 -0.1588 0.1750
1.0000 5.0000 2.0000 0.4125 0.1522 -0.5112
-1.0000 -5.0000 -2.0000 -0.4125 -0.1522 0.5112
0.0000 5.0000 -3.0000 -0.1681 0.6190 -0.0862
-0.0000 -5.0000 3.0000 0.1681 -0.6190 0.0862
-1.0000 5.0000 -3.0000 -0.1061 0.7023 0.2647
-1.0000 7.0000 5.0000 1.0092 0.2442 0.0940
1.0000 -6.0000 -5.0000 -0.9657 -0.1665 -0.1202
0.0000 7.0000 5.0000 0.9472 0.1610 -0.2569
